data_1505356
loop_
_publ_author_name
'Rowland, Gerald B.'
'Rowland, Emily B.'
'Liang, Yuxue'
'Perman, Jason A.'
'Antilla, Jon C.'

_publ_section_title
;
 The highly enantioselective addition of indoles to N-acyl imines with use
 of a chiral phosphoric acid catalyst.
;
_journal_issue 14
_journal_name_full 'Organic letters'
_journal_page_first 2609
_journal_page_last 2611
_journal_paper_doi 10.1021/ol0703579
_journal_volume 9
_journal_year 2007
_chemical_formula_sum 'C29 H23 Cl N2 O'
_chemical_formula_weight 450.94
_chemical_melting_point 237.3(6)
_chemical_name_common GRp-Cl
_chemical_name_systematic
; 
 ? 
;
_space_group_IT_number 19
_symmetry_cell_setting orthorhombic
_symmetry_space_group_name_Hall 'P 2ac 2ab'
_symmetry_space_group_name_H-M 'P 21 21 21'
_atom_sites_solution_hydrogens geom
_atom_sites_solution_primary direct
_atom_sites_solution_secondary difmap
_audit_creation_method SHELXL-97
_cell_angle_alpha 90.00
_cell_angle_beta 90.00
_cell_angle_gamma 90.00
_cell_formula_units_Z 4
_cell_length_a 4.9615(15)
_cell_length_b 9.864(3)
_cell_length_c 46.603(15)
_cell_measurement_reflns_used 5306
_cell_measurement_temperature 100(2)
_cell_measurement_theta_max 26.47
_cell_measurement_theta_min 2.45
_cell_volume 2280.8(12)
_computing_cell_refinement 'Bruker SMART'
_computing_data_collection 'Bruker SMART'
_computing_data_reduction 'Bruker SAINT'
_computing_molecular_graphics 'Bruker SHELXTL'
_computing_publication_material 'Bruker SHELXTL'
_computing_structure_refinement 'SHELXL-97 (Sheldrick, 1997)'
_computing_structure_solution 'SHELXS-97 (Sheldrick, 1990)'
_diffrn_ambient_temperature 100(2)
_diffrn_measured_fraction_theta_full 0.997
_diffrn_measured_fraction_theta_max 0.997
_diffrn_measurement_device_type 'CCD area detector'
_diffrn_measurement_method 'phi and omega scans'
_diffrn_radiation_monochromator graphite
_diffrn_radiation_source 'fine-focus sealed tube'
_diffrn_radiation_type MoK\a
_diffrn_radiation_wavelength 0.71073
_diffrn_reflns_av_R_equivalents 0.0624
_diffrn_reflns_av_sigmaI/netI 0.0828
_diffrn_reflns_limit_h_max 6
_diffrn_reflns_limit_h_min -5
_diffrn_reflns_limit_k_max 12
_diffrn_reflns_limit_k_min -6
_diffrn_reflns_limit_l_max 58
_diffrn_reflns_limit_l_min -56
_diffrn_reflns_number 13342
_diffrn_reflns_theta_full 26.58
_diffrn_reflns_theta_max 26.58
_diffrn_reflns_theta_min 0.87
_exptl_absorpt_coefficient_mu 0.192
_exptl_absorpt_correction_T_max 1.000
_exptl_absorpt_correction_T_min 0.727
_exptl_absorpt_correction_type empirical
_exptl_absorpt_process_details SADABS
_exptl_crystal_colour colorless
_exptl_crystal_density_diffrn 1.313
_exptl_crystal_density_method 'not measured'
_exptl_crystal_description needle
_exptl_crystal_F_000 944
_exptl_crystal_size_max 0.80
_exptl_crystal_size_mid 0.06
_exptl_crystal_size_min 0.05
_refine_diff_density_max 0.337
_refine_diff_density_min -0.385
_refine_diff_density_rms 0.080
_refine_ls_abs_structure_details 'Flack H D (1983), Acta Cryst. A39, 876-881'
_refine_ls_abs_structure_Flack 0.09(14)
_refine_ls_extinction_method none
_refine_ls_goodness_of_fit_ref 1.167
_refine_ls_hydrogen_treatment constr
_refine_ls_matrix_type full
_refine_ls_number_parameters 298
_refine_ls_number_reflns 4748
_refine_ls_number_restraints 0
_refine_ls_restrained_S_all 1.167
_refine_ls_R_factor_all 0.0912
_refine_ls_R_factor_gt 0.0737
_refine_ls_shift/su_max 0.000
_refine_ls_shift/su_mean 0.000
_refine_ls_structure_factor_coef Fsqd
_refine_ls_weighting_details 'calc w=1/[\s^2^(Fo^2^)+(0.0561P)^2^+1.6596P] where P=(Fo^2^+2Fc^2^)/3'
_refine_ls_weighting_scheme calc
_refine_ls_wR_factor_gt 0.1512
_refine_ls_wR_factor_ref 0.1628
_reflns_number_gt 3938
_reflns_number_total 4748
_reflns_threshold_expression >2sigma(I)
_cod_data_source_file ol0703579si20070503_022530.cif
_cod_data_source_block grpcl1
_cod_depositor_comments
;
The following automatic conversions were performed:

'_chemical_melting_point' value '236.7-237.9' was changed to
'237.3(6)' - the average value was taken and precision was
estimated.

'_symmetry_cell_setting' value 'Orthorhombic' changed to
'orthorhombic' according to
/home/saulius/struct/CIF-dictionaries/cif_core.dic dictionary named
'cif_core.dic' version 2.4.1 from
2010-06-29.

'_exptl_absorpt_correction_type' value 'Empirical'
changed to 'empirical' according to
/home/saulius/struct/CIF-dictionaries/cif_core.dic dictionary named
'cif_core.dic' version 2.4.1 from 2010-06-29.

Automatic conversion script
Id: cif_fix_values 1715 2011-07-08 13:25:40Z adriana 
;
_cod_original_cell_volume 2280.7(12)
_cod_original_sg_symbol_H-M P2(1)2(1)2(1)
_cod_database_code 1505356

loop_
_symmetry_equiv_pos_as_xyz
'x, y, z'
'-x+1/2, -y, z+1/2'
'-x, y+1/2, -z+1/2'
'x+1/2, -y+1/2, -z'

loop_
_atom_site_label
_atom_site_type_symbol
_atom_site_fract_x
_atom_site_fract_y
_atom_site_fract_z
_atom_site_U_iso_or_equiv
_atom_site_adp_type
_atom_site_occupancy
_atom_site_symmetry_multiplicity
_atom_site_calc_flag
_atom_site_refinement_flags
Cl1 Cl -0.0345(3) 0.79798(11) 0.16905(2) 0.0368(3) Uani 1 1 d .
O1 O 0.6540(5) 0.0937(3) 0.17893(6) 0.0214(7) Uani 1 1 d .
N1 N 0.2203(6) 0.1432(3) 0.16882(6) 0.0127(7) Uani 1 1 d .
H1N H 0.0415 0.1401 0.1746 0.019 Uiso 1 1 d R
N2 N -0.1107(7) 0.0369(3) 0.08677(6) 0.0143(7) Uani 1 1 d .
C1 C 0.0640(10) 0.6317(4) 0.16026(8) 0.0247(10) Uani 1 1 d .
C2 C -0.0827(9) 0.5623(4) 0.13987(8) 0.0230(9) Uani 1 1 d .
H2 H -0.2302 0.6039 0.1303 0.028 Uiso 1 1 calc R
C3 C -0.0083(9) 0.4295(4) 0.13368(8) 0.0210(9) Uani 1 1 d .
H3 H -0.1043 0.3807 0.1194 0.025 Uiso 1 1 calc R
C4 C 0.2011(9) 0.3673(4) 0.14782(7) 0.0152(8) Uani 1 1 d .
C5 C 0.3455(9) 0.4413(4) 0.16810(8) 0.0208(9) Uani 1 1 d .
H5 H 0.4922 0.3999 0.1778 0.025 Uiso 1 1 calc R
C6 C 0.2782(10) 0.5745(4) 0.17430(8) 0.0243(10) Uani 1 1 d .
H6 H 0.3785 0.6250 0.1880 0.029 Uiso 1 1 calc R
C7 C 0.2771(8) 0.2195(4) 0.14267(7) 0.0138(8) Uani 1 1 d .
H7 H 0.4803 0.2085 0.1388 0.021 Uiso 1 1 d R
C8 C 0.4132(8) 0.0945(4) 0.18594(7) 0.0137(8) Uani 1 1 d .
C9 C 0.3266(8) 0.0418(4) 0.21453(7) 0.0128(8) Uani 1 1 d .
C10 C 0.4637(9) -0.0647(4) 0.22733(8) 0.0229(9) Uani 1 1 d .
H10 H 0.6085 -0.1072 0.2175 0.028 Uiso 1 1 calc R
C11 C 0.3912(9) -0.1092(4) 0.25420(9) 0.0250(10) Uani 1 1 d .
H11 H 0.4823 -0.1842 0.2625 0.030 Uiso 1 1 calc R
C12 C 0.1865(9) -0.0455(4) 0.26919(8) 0.0217(10) Uani 1 1 d .
H12 H 0.1373 -0.0768 0.2877 0.026 Uiso 1 1 calc R
C13 C 0.0547(9) 0.0628(4) 0.25726(8) 0.0220(9) Uani 1 1 d .
H13 H -0.0816 0.1086 0.2678 0.026 Uiso 1 1 calc R
C14 C 0.1209(8) 0.1054(4) 0.22977(8) 0.0187(9) Uani 1 1 d .
H14 H 0.0251 0.1786 0.2213 0.022 Uiso 1 1 calc R
C15 C 0.1510(8) 0.1572(4) 0.11652(7) 0.0121(8) Uani 1 1 d .
C16 C 0.2246(8) 0.1901(4) 0.08737(7) 0.0127(8) Uani 1 1 d .
C17 C 0.4154(8) 0.2762(4) 0.07496(7) 0.0143(8) Uani 1 1 d .
H17 H 0.5281 0.3309 0.0867 0.017 Uiso 1 1 calc R
C18 C 0.4384(9) 0.2809(4) 0.04568(8) 0.0186(9) Uani 1 1 d .
H18 H 0.5690 0.3387 0.0372 0.022 Uiso 1 1 calc R
C19 C 0.2711(8) 0.2013(5) 0.02804(8) 0.0171(9) Uani 1 1 d .
H19 H 0.2908 0.2063 0.0078 0.021 Uiso 1 1 calc R
C20 C 0.0800(8) 0.1165(4) 0.03952(8) 0.0150(8) Uani 1 1 d .
H20 H -0.0318 0.0625 0.0276 0.018 Uiso 1 1 calc R
C21 C 0.0556(9) 0.1124(4) 0.06937(8) 0.0160(8) Uani 1 1 d .
C22 C -0.0532(8) 0.0661(4) 0.11507(8) 0.0153(8) Uani 1 1 d .
H22 H -0.1433 0.0280 0.1311 0.018 Uiso 1 1 calc R
C23 C -0.3178(8) -0.0561(4) 0.07631(8) 0.0179(9) Uani 1 1 d .
H23A H -0.4294 0.0011 0.0627 0.027 Uiso 1 1 d R
H23B H -0.4388 -0.0695 0.0906 0.027 Uiso 1 1 d R
C24 C -0.2078(8) -0.1846(4) 0.06325(8) 0.0161(9) Uani 1 1 d .
C25 C 0.0007(10) -0.2566(4) 0.07608(9) 0.0273(10) Uani 1 1 d .
H25 H 0.0832 -0.2231 0.0931 0.033 Uiso 1 1 calc R
C26 C 0.0874(10) -0.3766(5) 0.06414(11) 0.0337(11) Uani 1 1 d .
H26 H 0.2294 -0.4255 0.0731 0.040 Uiso 1 1 calc R
C27 C -0.0277(10) -0.4269(5) 0.03953(10) 0.0347(12) Uani 1 1 d .
H27 H 0.0316 -0.5108 0.0318 0.042 Uiso 1 1 calc R
C28 C -0.2312(10) -0.3542(5) 0.02609(10) 0.0308(12) Uani 1 1 d .
H28 H -0.3076 -0.3859 0.0086 0.037 Uiso 1 1 calc R
C29 C -0.3219(10) -0.2342(5) 0.03851(9) 0.0268(11) Uani 1 1 d .
H29 H -0.4653 -0.1857 0.0297 0.032 Uiso 1 1 calc R

loop_
_atom_site_aniso_label
_atom_site_aniso_U_11
_atom_site_aniso_U_22
_atom_site_aniso_U_33
_atom_site_aniso_U_23
_atom_site_aniso_U_13
_atom_site_aniso_U_12
Cl1 0.0643(9) 0.0141(5) 0.0321(5) -0.0044(5) 0.0083(6) 0.0038(6)
O1 0.0091(15) 0.0350(18) 0.0202(13) 0.0067(13) 0.0013(11) 0.0008(14)
N1 0.0080(17) 0.0170(16) 0.0132(13) 0.0026(13) 0.0032(13) -0.0002(14)
N2 0.0120(18) 0.0160(17) 0.0147(14) -0.0029(13) 0.0012(13) -0.0025(15)
C1 0.041(3) 0.015(2) 0.0184(18) -0.0005(16) 0.018(2) -0.004(2)
C2 0.024(2) 0.024(2) 0.0211(19) 0.0006(17) -0.0035(18) 0.006(2)
C3 0.018(2) 0.025(2) 0.0204(18) -0.0043(17) -0.0017(17) -0.003(2)
C4 0.017(2) 0.016(2) 0.0129(16) 0.0033(15) 0.0049(16) -0.0017(18)
C5 0.020(2) 0.024(2) 0.0179(17) -0.0050(17) 0.0017(17) 0.0005(19)
C6 0.037(3) 0.022(2) 0.0135(18) -0.0067(16) 0.0034(18) -0.005(2)
C7 0.011(2) 0.015(2) 0.0157(17) -0.0027(15) 0.0043(15) -0.0007(17)
C8 0.012(2) 0.0155(19) 0.0140(17) -0.0026(14) 0.0003(15) -0.0032(18)
C9 0.0110(19) 0.0150(19) 0.0124(16) -0.0004(15) -0.0037(15) -0.0032(17)
C10 0.019(2) 0.026(2) 0.0241(19) 0.0046(18) 0.0014(18) 0.004(2)
C11 0.025(3) 0.019(2) 0.030(2) 0.0112(18) -0.0065(19) 0.001(2)
C12 0.024(2) 0.028(2) 0.0134(17) 0.0074(17) -0.0028(17) -0.009(2)
C13 0.019(2) 0.026(2) 0.0201(18) -0.0040(17) 0.0047(17) -0.003(2)
C14 0.021(2) 0.020(2) 0.0148(17) -0.0033(16) -0.0029(16) 0.004(2)
C15 0.016(2) 0.0082(18) 0.0121(16) 0.0012(14) 0.0004(15) 0.0003(17)
C16 0.012(2) 0.0143(19) 0.0121(16) -0.0049(15) -0.0012(15) 0.0047(17)
C17 0.011(2) 0.016(2) 0.0157(17) -0.0029(15) -0.0034(16) 0.0008(17)
C18 0.019(2) 0.018(2) 0.0184(18) -0.0015(16) -0.0017(17) 0.0020(19)
C19 0.014(2) 0.025(2) 0.0125(16) 0.0007(16) 0.0017(16) 0.001(2)
C20 0.013(2) 0.018(2) 0.0143(17) -0.0031(15) -0.0020(16) 0.0033(18)
C21 0.016(2) 0.0119(18) 0.0206(18) -0.0010(15) 0.0000(17) 0.0098(17)
C22 0.017(2) 0.0137(19) 0.0153(16) -0.0009(15) 0.0027(16) 0.0000(18)
C23 0.015(2) 0.018(2) 0.0203(18) -0.0031(16) 0.0044(17) -0.0059(18)
C24 0.013(2) 0.018(2) 0.0177(18) -0.0020(16) 0.0040(16) -0.0027(18)
C25 0.028(3) 0.024(2) 0.030(2) 0.0022(18) 0.001(2) 0.002(2)
C26 0.026(3) 0.023(2) 0.052(3) 0.001(2) 0.004(2) 0.004(2)
C27 0.034(3) 0.023(2) 0.046(3) -0.015(2) 0.017(2) -0.005(2)
C28 0.031(3) 0.033(3) 0.029(2) -0.019(2) 0.006(2) -0.011(2)
C29 0.024(3) 0.028(3) 0.028(2) -0.0054(19) -0.001(2) -0.007(2)

loop_
_atom_type_symbol
_atom_type_description
_atom_type_scat_dispersion_real
_atom_type_scat_dispersion_imag
_atom_type_scat_source
C C 0.0033 0.0016 'International Tables Vol C Tables 4.2.6.8 and 6.1.1.4'
H H 0.0000 0.0000 'International Tables Vol C Tables 4.2.6.8 and 6.1.1.4'
N N 0.0061 0.0033 'International Tables Vol C Tables 4.2.6.8 and 6.1.1.4'
O O 0.0106 0.0060 'International Tables Vol C Tables 4.2.6.8 and 6.1.1.4'
Cl Cl 0.1484 0.1585 'International Tables Vol C Tables 4.2.6.8 and 6.1.1.4'

loop_
_geom_angle_atom_site_label_1
_geom_angle_atom_site_label_2
_geom_angle_atom_site_label_3
_geom_angle
C8 N1 C7 123.1(3)
C21 N2 C22 109.1(3)
C21 N2 C23 124.4(3)
C22 N2 C23 126.5(3)
C6 C1 C2 122.3(4)
C6 C1 Cl1 119.2(3)
C2 C1 Cl1 118.5(4)
C1 C2 C3 118.1(4)
C4 C3 C2 121.4(4)
C3 C4 C5 118.7(4)
C3 C4 C7 122.5(4)
C5 C4 C7 118.7(4)
C6 C5 C4 121.0(4)
C1 C6 C5 118.5(4)
N1 C7 C15 112.7(3)
N1 C7 C4 108.3(3)
C15 C7 C4 114.6(3)
O1 C8 N1 122.4(3)
O1 C8 C9 120.7(4)
N1 C8 C9 116.9(3)
C10 C9 C14 118.8(4)
C10 C9 C8 120.4(4)
C14 C9 C8 120.6(4)
C11 C10 C9 120.4(4)
C10 C11 C12 120.5(4)
C13 C12 C11 120.0(4)
C12 C13 C14 119.9(4)
C13 C14 C9 120.5(4)
C22 C15 C16 106.9(3)
C22 C15 C7 128.6(3)
C16 C15 C7 124.5(3)
C17 C16 C21 119.1(3)
C17 C16 C15 134.2(3)
C21 C16 C15 106.7(3)
C18 C17 C16 119.3(4)
C17 C18 C19 120.9(4)
C20 C19 C18 121.3(3)
C19 C20 C21 117.8(4)
N2 C21 C20 130.9(4)
N2 C21 C16 107.4(3)
C20 C21 C16 121.6(4)
C15 C22 N2 109.9(3)
N2 C23 C24 114.0(3)
C29 C24 C25 119.1(4)
C29 C24 C23 119.2(4)
C25 C24 C23 121.7(4)
C26 C25 C24 119.8(4)
C27 C26 C25 121.2(5)
C26 C27 C28 119.5(4)
C27 C28 C29 119.1(4)
C24 C29 C28 121.2(5)

loop_
_geom_bond_atom_site_label_1
_geom_bond_atom_site_label_2
_geom_bond_distance
Cl1 C1 1.760(4)
O1 C8 1.239(5)
N1 C8 1.336(5)
N1 C7 1.459(5)
N2 C21 1.376(5)
N2 C22 1.379(5)
N2 C23 1.461(5)
C1 C6 1.370(6)
C1 C2 1.379(6)
C2 C3 1.391(6)
C3 C4 1.375(6)
C4 C5 1.393(6)
C4 C7 1.525(5)
C5 C6 1.385(6)
C7 C15 1.501(5)
C8 C9 1.493(5)
C9 C10 1.386(6)
C9 C14 1.393(6)
C10 C11 1.374(5)
C11 C12 1.384(6)
C12 C13 1.370(6)
C13 C14 1.388(5)
C15 C22 1.356(5)
C15 C16 1.444(5)
C16 C17 1.397(5)
C16 C21 1.412(5)
C17 C18 1.370(5)
C18 C19 1.408(6)
C19 C20 1.372(6)
C20 C21 1.397(5)
C23 C24 1.509(6)
C24 C29 1.375(6)
C24 C25 1.390(6)
C25 C26 1.377(6)
C26 C27 1.374(7)
C27 C28 1.388(7)
C28 C29 1.392(6)

loop_
_geom_hbond_atom_site_label_D
_geom_hbond_atom_site_label_H
_geom_hbond_atom_site_label_A
_geom_hbond_distance_DH
_geom_hbond_distance_HA
_geom_hbond_distance_DA
_geom_hbond_angle_DHA
_geom_hbond_site_symmetry_A
N1 H1N O1 0.93 1.99 2.890(4) 164.2 1_455

loop_
_geom_torsion_atom_site_label_1
_geom_torsion_atom_site_label_2
_geom_torsion_atom_site_label_3
_geom_torsion_atom_site_label_4
_geom_torsion
C6 C1 C2 C3 0.2(6)
Cl1 C1 C2 C3 -178.1(3)
C1 C2 C3 C4 1.4(6)
C2 C3 C4 C5 -2.0(6)
C2 C3 C4 C7 176.5(4)
C3 C4 C5 C6 0.9(6)
C7 C4 C5 C6 -177.7(4)
C2 C1 C6 C5 -1.3(6)
Cl1 C1 C6 C5 177.0(3)
C4 C5 C6 C1 0.7(6)
C8 N1 C7 C15 123.4(4)
C8 N1 C7 C4 -108.8(4)
C3 C4 C7 N1 -113.2(4)
C5 C4 C7 N1 65.3(4)
C3 C4 C7 C15 13.6(5)
C5 C4 C7 C15 -167.9(3)
C7 N1 C8 O1 -10.3(6)
C7 N1 C8 C9 168.8(3)
O1 C8 C9 C10 -32.8(6)
N1 C8 C9 C10 148.0(4)
O1 C8 C9 C14 142.1(4)
N1 C8 C9 C14 -37.1(5)
C14 C9 C10 C11 2.1(6)
C8 C9 C10 C11 177.1(4)
C9 C10 C11 C12 -2.1(7)
C10 C11 C12 C13 -0.1(7)
C11 C12 C13 C14 2.2(6)
C12 C13 C14 C9 -2.1(6)
C10 C9 C14 C13 0.0(6)
C8 C9 C14 C13 -175.0(4)
N1 C7 C15 C22 18.3(6)
C4 C7 C15 C22 -106.1(5)
N1 C7 C15 C16 -164.3(3)
C4 C7 C15 C16 71.3(5)
C22 C15 C16 C17 179.6(4)
C7 C15 C16 C17 1.7(7)
C22 C15 C16 C21 -0.8(4)
C7 C15 C16 C21 -178.6(4)
C21 C16 C17 C18 -1.5(6)
C15 C16 C17 C18 178.1(4)
C16 C17 C18 C19 0.6(6)
C17 C18 C19 C20 0.0(7)
C18 C19 C20 C21 0.4(6)
C22 N2 C21 C20 178.2(4)
C23 N2 C21 C20 -3.2(6)
C22 N2 C21 C16 0.7(4)
C23 N2 C21 C16 179.3(3)
C19 C20 C21 N2 -178.6(4)
C19 C20 C21 C16 -1.4(6)
C17 C16 C21 N2 179.7(3)
C15 C16 C21 N2 0.0(4)
C17 C16 C21 C20 1.9(6)
C15 C16 C21 C20 -177.8(4)
C16 C15 C22 N2 1.2(4)
C7 C15 C22 N2 179.0(4)
C21 N2 C22 C15 -1.2(4)
C23 N2 C22 C15 -179.8(4)
C21 N2 C23 C24 72.3(5)
C22 N2 C23 C24 -109.4(4)
N2 C23 C24 C29 -138.2(4)
N2 C23 C24 C25 43.8(5)
C29 C24 C25 C26 -0.8(6)
C23 C24 C25 C26 177.2(4)
C24 C25 C26 C27 0.3(7)
C25 C26 C27 C28 1.4(7)
C26 C27 C28 C29 -2.5(7)
C25 C24 C29 C28 -0.4(6)
C23 C24 C29 C28 -178.4(4)
C27 C28 C29 C24 2.1(7)

loop_
_cod_related_entry_id
_cod_related_entry_code
_cod_related_entry_database
1 30651592 ChemSpider
